data_4031630
loop_
_publ_author_name
'Wu Chuande'
'Lu Canzhong'
'Zhuang Honghui'
'Huang Jinshun'

_publ_section_title
;
 Synthesis, crystal structure and characterization of a novel
 three-dimensional polymer: (Cu4 V2 (O H)2 O8)
;
_journal_name_full 'European Journal of Inorganic Chemistry'
_journal_page_first 2867
_journal_page_last 2871
_journal_volume 2003
_journal_year 2003
_chemical_formula_sum 'Cu4 H2 O10 V2'
_chemical_name_systematic 'Cu4 V2 (O H)2 O8'
_space_group_IT_number 62
_symmetry_space_group_name_Hall '-P 2ac 2n'
_symmetry_space_group_name_H-M 'P n m a'
_cell_angle_alpha 90
_cell_angle_beta 90
_cell_angle_gamma 90
_cell_formula_units_Z 4
_cell_length_a 14.9251
_cell_length_b 6.0607
_cell_length_c 8.546
_cell_volume 773.042
_citation_journal_id_ASTM EJICFO
_cod_data_source_file WuChuande_EJICFO_2003_967.cif
_cod_data_source_block H2Cu4O10V2
_cod_original_cell_volume 773.0417
_cod_original_formula_sum 'H2 Cu4 O10 V2'
_cod_database_code 4031630

loop_
_symmetry_equiv_pos_as_xyz
x,y,z
-x+1/2,-y,z+1/2
x+1/2,-y+1/2,-z+1/2
-x,y+1/2,-z
-x,-y,-z
x-1/2,y,-z-1/2
-x-1/2,y-1/2,z-1/2
x,-y-1/2,z

loop_
_atom_site_label
_atom_site_type_symbol
_atom_site_fract_x
_atom_site_fract_y
_atom_site_fract_z
_atom_site_occupancy
_atom_site_U_iso_or_equiv
H1 H+1 0.4977 -0.25 0.6444 1 0.0
V1 V+5 0.42058 -0.25 1.3118 1 0.0
O7 O-2 0.2849 0.25 0.5744 1 0.0
O6 O-2 0.4368 -0.25 0.687 1 0.0
O3 O-2 0.3784 -0.0142 0.4013 1 0.0
O1 O-2 0.1719 -0.0081 0.3579 1 0.0
O8 O-2 0.4457 0.25 0.0432 1 0.0
H2 H+1 0.2254 0.25 0.6228 1 0.0
O2 O-2 0.4675 0.25 0.6744 1 0.0
O5 O-2 0.2707 0.25 0.1247 1 0.0
O4 O-2 0.3896 -0.25 1.1229 1 0.0
Cu1 Cu+2 0.28638 0.25 0.35043 1 0.0
Cu3 Cu+2 0.42745 -0.25 0.913 1 0.0
V2 V+5 0.34385 0.25 -0.0284 1 0.0
Cu2 Cu+2 0.36144 0.0031 0.62878 1 0.0
